data_1560549
loop_
_publ_author_name
'Wang, Yi'
'Suen, Nian-Tzu'
'Kunene, Thabiso'
'Stoyko, Stanislav'
'Bobev, Svilen'

_publ_section_title
;
 Synthesis and structural characterization of the Zintl phases
 Na3Ca3TrPn4, Na3Sr3TrPn4, and Na3Eu3TrPn4 (Tr=Al, Ga, In; Pn=P, As, Sb)
;
_journal_name_full 'Journal of Solid State Chemistry'
_journal_page_first 160
_journal_page_last 168
_journal_paper_doi 10.1016/j.jssc.2017.02.026
_journal_volume 249
_journal_year 2017
_chemical_formula_sum 'Al Eu2.88 Na3.12 P4'
_chemical_formula_weight 660.23
_space_group_IT_number 186
_space_group_name_Hall 'P 6c -2c'
_space_group_name_H-M_alt 'P 63 m c'
_symmetry_cell_setting hexagonal
_symmetry_space_group_name_H-M 'P 63 m c'
_atom_sites_solution_hydrogens .
_atom_sites_solution_primary direct
_atom_sites_solution_secondary difmap
_cell_angle_alpha 90.00
_cell_angle_beta 90.00
_cell_angle_gamma 120.00
_cell_formula_units_Z 2
_cell_length_a 9.3222(4)
_cell_length_b 9.3222(4)
_cell_length_c 7.2880(6)
_cell_measurement_reflns_used 4578
_cell_measurement_temperature 200(2)
_cell_measurement_theta_max 30.21
_cell_measurement_theta_min 2.52
_cell_volume 548.50(6)
_computing_cell_refinement 'Bruker SMART'
_computing_data_collection 'Bruker SMART'
_computing_data_reduction 'Bruker SAINT'
_computing_molecular_graphics 'Bruker SHELXTL'
_computing_publication_material 'Bruker SHELXTL'
_computing_structure_refinement 'SHELXL-97 (Sheldrick, 1997)'
_computing_structure_solution 'SHELXS-97 (Sheldrick, 1990)'
_diffrn_ambient_temperature 200(2)
_diffrn_measured_fraction_theta_full 0.994
_diffrn_measured_fraction_theta_max 0.994
_diffrn_measurement_device_type 'CCD area detector'
_diffrn_measurement_method 'phi and omega scans'
_diffrn_radiation_monochromator graphite
_diffrn_radiation_source 'fine-focus sealed tube'
_diffrn_radiation_type MoK\a
_diffrn_radiation_wavelength 0.71073
_diffrn_reflns_av_R_equivalents 0.0238
_diffrn_reflns_av_sigmaI/netI 0.0136
_diffrn_reflns_limit_h_max 12
_diffrn_reflns_limit_h_min -12
_diffrn_reflns_limit_k_max 12
_diffrn_reflns_limit_k_min -12
_diffrn_reflns_limit_l_max 9
_diffrn_reflns_limit_l_min -9
_diffrn_reflns_number 7585
_diffrn_reflns_theta_full 29.51
_diffrn_reflns_theta_max 29.51
_diffrn_reflns_theta_min 2.52
_exptl_absorpt_coefficient_mu 16.986
_exptl_absorpt_correction_T_max 0.3400
_exptl_absorpt_correction_T_min 0.2093
_exptl_absorpt_correction_type multi-scan
_exptl_absorpt_process_details SADABS
_exptl_crystal_colour grey
_exptl_crystal_density_diffrn 3.998
_exptl_crystal_density_method 'not measured'
_exptl_crystal_description irregular
_exptl_crystal_F_000 578
_exptl_crystal_size_max 0.13
_exptl_crystal_size_mid 0.09
_exptl_crystal_size_min 0.08
_refine_diff_density_max 0.319
_refine_diff_density_min -0.426
_refine_diff_density_rms 0.068
_refine_ls_abs_structure_details 'Flack H D (1983), Acta Cryst. A39, 876-881'
_refine_ls_abs_structure_Flack 0.014(13)
_refine_ls_extinction_method none
_refine_ls_goodness_of_fit_ref 1.080
_refine_ls_hydrogen_treatment .
_refine_ls_matrix_type full
_refine_ls_number_parameters 27
_refine_ls_number_reflns 595
_refine_ls_number_restraints 1
_refine_ls_restrained_S_all 1.079
_refine_ls_R_factor_all 0.0094
_refine_ls_R_factor_gt 0.0092
_refine_ls_shift/su_max 0.004
_refine_ls_shift/su_mean 0.001
_refine_ls_structure_factor_coef Fsqd
_refine_ls_weighting_details 'calc w=1/[\s^2^(Fo^2^)+(0.0084P)^2^+0.1379P] where P=(Fo^2^+2Fc^2^)/3'
_refine_ls_weighting_scheme calc
_refine_ls_wR_factor_gt 0.0209
_refine_ls_wR_factor_ref 0.0209
_reflns_number_gt 587
_reflns_number_total 595
_reflns_threshold_expression >2sigma(I)
_cod_data_source_file JSSC-2017-249-160.cif
_cod_data_source_block Na3Eu3AlP4
_cod_depositor_comments
;
The following automatic conversions were performed:

data item '_symmetry_cell_setting' value 'Hexagonal' was changed to
'hexagonal' in accordance with the built-in table derived from the
CIF Core dictionary named 'cif_core.dic' version 2.4.5 last updated
on 2014-11-21.

Automatic conversion script
Id: cif_fix_values 8369 2020-08-20 11:38:08Z andrius 
;
_cod_original_sg_symbol_H-M P6(3)mc
_cod_database_code 1560549

loop_
_symmetry_equiv_pos_as_xyz
'x, y, z'
'-y, x-y, z'
'-x+y, -x, z'
'-x, -y, z+1/2'
'y, -x+y, z+1/2'
'x-y, x, z+1/2'
'-y, -x, z'
'-x+y, y, z'
'x, x-y, z'
'y, x, z+1/2'
'x-y, -y, z+1/2'
'-x, -x+y, z+1/2'

loop_
_atom_site_label
_atom_site_type_symbol
_atom_site_fract_x
_atom_site_fract_y
_atom_site_fract_z
_atom_site_U_iso_or_equiv
_atom_site_adp_type
_atom_site_occupancy
_atom_site_symmetry_multiplicity
_atom_site_calc_flag
_atom_site_refinement_flags
_atom_site_disorder_assembly
_atom_site_disorder_group
Na Na 0.86413(10) 0.13587(10) 0.9558(3) 0.0284(4) Uani 1 2 d S . .
Eu1 Eu 0.476047(8) 0.523953(8) 0.7866 0.01345(5) Uani 0.959(4) 2 d SP . .
Na1 Na 0.476047(8) 0.523953(8) 0.7866 0.01345(5) Uani 0.041(4) 2 d SP . .
Al Al 0.6667 0.3333 0.6637(3) 0.0091(4) Uani 1 6 d S . .
P1 P 0.80871(5) 0.19129(5) 0.56433(13) 0.0110(2) Uani 1 2 d S . .
P2 P 0.6667 0.3333 0.0000(2) 0.0126(3) Uani 1 6 d S . .

loop_
_atom_site_aniso_label
_atom_site_aniso_U_11
_atom_site_aniso_U_22
_atom_site_aniso_U_33
_atom_site_aniso_U_23
_atom_site_aniso_U_13
_atom_site_aniso_U_12
Na 0.0206(6) 0.0206(6) 0.0352(10) 0.0027(3) -0.0027(3) 0.0035(7)
Eu1 0.01502(6) 0.01502(6) 0.01198(7) -0.00094(7) 0.00094(7) 0.00875(6)
Na1 0.01502(6) 0.01502(6) 0.01198(7) -0.00094(7) 0.00094(7) 0.00875(6)
Al 0.0087(5) 0.0087(5) 0.0100(9) 0.000 0.000 0.0043(3)
P1 0.0103(3) 0.0103(3) 0.0125(4) -0.00074(16) 0.00074(16) 0.0053(3)
P2 0.0138(5) 0.0138(5) 0.0102(8) 0.000 0.000 0.0069(2)

loop_
_atom_type_symbol
_atom_type_description
_atom_type_scat_dispersion_real
_atom_type_scat_dispersion_imag
_atom_type_scat_source
Na Na 0.0362 0.0249 'International Tables Vol C Tables 4.2.6.8 and 6.1.1.4'
Al Al 0.0645 0.0514 'International Tables Vol C Tables 4.2.6.8 and 6.1.1.4'
Eu Eu -0.1578 3.6682 'International Tables Vol C Tables 4.2.6.8 and 6.1.1.4'
P P 0.1023 0.0942 'International Tables Vol C Tables 4.2.6.8 and 6.1.1.4'

loop_
_geom_angle_atom_site_label_1
_geom_angle_atom_site_label_2
_geom_angle_atom_site_label_3
_geom_angle
_geom_angle_site_symmetry_1
_geom_angle_site_symmetry_3
P1 Na P1 138.12(7) 5_665 6_545
P1 Na P1 109.36(4) 5_665 .
P1 Na P1 109.35(4) 6_545 .
P1 Na P2 101.41(4) 5_665 1_556
P1 Na P2 101.41(4) 6_545 1_556
P1 Na P2 78.36(5) . 1_556
P1 Na Na1 58.205(18) 5_665 3_665
P1 Na Na1 162.03(5) 6_545 3_665
P1 Na Na1 60.27(3) . 3_665
P2 Na Na1 63.23(3) 1_556 3_665
P1 Na Eu1 58.205(18) 5_665 3_665
P1 Na Eu1 162.03(5) 6_545 3_665
P1 Na Eu1 60.27(3) . 3_665
P2 Na Eu1 63.23(3) 1_556 3_665
Na1 Na Eu1 0.000(5) 3_665 3_665
P1 Na Eu1 162.03(5) 5_665 2_655
P1 Na Eu1 58.204(18) 6_545 2_655
P1 Na Eu1 60.27(3) . 2_655
P2 Na Eu1 63.23(3) 1_556 2_655
Na1 Na Eu1 104.62(5) 3_665 2_655
Eu1 Na Eu1 104.62(5) 3_665 2_655
P1 Na Na1 162.03(5) 5_665 2_655
P1 Na Na1 58.204(18) 6_545 2_655
P1 Na Na1 60.27(3) . 2_655
P2 Na Na1 63.23(3) 1_556 2_655
Na1 Na Na1 104.62(5) 3_665 2_655
Eu1 Na Na1 104.62(5) 3_665 2_655
Eu1 Na Na1 0.000(5) 2_655 2_655
P1 Na Eu1 56.37(3) 5_665 6_655
P1 Na Eu1 116.39(6) 6_545 6_655
P1 Na Eu1 116.93(4) . 6_655
P2 Na Eu1 52.59(3) 1_556 6_655
Na1 Na Eu1 63.03(2) 3_665 6_655
Eu1 Na Eu1 63.03(2) 3_665 6_655
Eu1 Na Eu1 113.10(5) 2_655 6_655
Na1 Na Eu1 113.10(5) 2_655 6_655
P1 Na Na1 56.37(3) 5_665 6_655
P1 Na Na1 116.39(6) 6_545 6_655
P1 Na Na1 116.93(4) . 6_655
P2 Na Na1 52.59(3) 1_556 6_655
Na1 Na Na1 63.03(2) 3_665 6_655
Eu1 Na Na1 63.03(2) 3_665 6_655
Eu1 Na Na1 113.10(5) 2_655 6_655
Na1 Na Na1 113.10(5) 2_655 6_655
Eu1 Na Na1 0.000(6) 6_655 6_655
P1 Na Eu1 116.39(6) 5_665 5
P1 Na Eu1 56.37(3) 6_545 5
P1 Na Eu1 116.93(4) . 5
P2 Na Eu1 52.59(3) 1_556 5
Na1 Na Eu1 113.10(5) 3_665 5
Eu1 Na Eu1 113.10(5) 3_665 5
Eu1 Na Eu1 63.02(2) 2_655 5
Na1 Na Eu1 63.02(2) 2_655 5
Eu1 Na Eu1 64.62(3) 6_655 5
Na1 Na Eu1 64.62(3) 6_655 5
P1 Na Na1 116.39(6) 5_665 5
P1 Na Na1 56.37(3) 6_545 5
P1 Na Na1 116.93(4) . 5
P2 Na Na1 52.59(3) 1_556 5
Na1 Na Na1 113.10(5) 3_665 5
Eu1 Na Na1 113.10(5) 3_665 5
Eu1 Na Na1 63.02(2) 2_655 5
Na1 Na Na1 63.02(2) 2_655 5
Eu1 Na Na1 64.62(3) 6_655 5
Na1 Na Na1 64.62(3) 6_655 5
Eu1 Na Na1 0.000(6) 5 5
P1 Eu1 P1 80.85(3) 6 5_565
P1 Eu1 P2 99.43(2) 6 4_665
P1 Eu1 P2 99.43(2) 5_565 4_665
P1 Eu1 Al 123.20(3) 6 .
P1 Eu1 Al 123.19(2) 5_565 .
P2 Eu1 Al 121.59(3) 4_665 .
P1 Eu1 P1 99.18(3) 6 2_655
P1 Eu1 P1 164.22(2) 5_565 2_655
P2 Eu1 P1 96.14(2) 4_665 2_655
Al Eu1 P1 44.04(2) . 2_655
P1 Eu1 P1 164.22(2) 6 3_665
P1 Eu1 P1 99.18(3) 5_565 3_665
P2 Eu1 P1 96.14(2) 4_665 3_665
Al Eu1 P1 44.04(2) . 3_665
P1 Eu1 P1 76.48(3) 2_655 3_665
P1 Eu1 Na 52.63(3) 6 2_655
P1 Eu1 Na 117.13(3) 5_565 2_655
P2 Eu1 Na 124.91(3) 4_665 2_655
Al Eu1 Na 71.30(3) . 2_655
P1 Eu1 Na 54.01(3) 2_655 2_655
P1 Eu1 Na 115.29(3) 3_665 2_655
P1 Eu1 Na 117.13(3) 6 3_665
P1 Eu1 Na 52.63(3) 5_565 3_665
P2 Eu1 Na 124.90(3) 4_665 3_665
Al Eu1 Na 71.30(3) . 3_665
P1 Eu1 Na 115.28(3) 2_655 3_665
P1 Eu1 Na 54.01(3) 3_665 3_665
Na Eu1 Na 110.12(6) 2_655 3_665
P1 Eu1 P2 92.25(2) 6 1_556
P1 Eu1 P2 92.25(2) 5_565 1_556
P2 Eu1 P2 164.62(5) 4_665 1_556
Al Eu1 P2 43.04(5) . 1_556
P1 Eu1 P2 71.98(2) 2_655 1_556
P1 Eu1 P2 71.98(2) 3_665 1_556
Na Eu1 P2 56.07(3) 2_655 1_556
Na Eu1 P2 56.07(3) 3_665 1_556
P1 Eu1 Al 41.479(16) 6 4_665
P1 Eu1 Al 41.479(16) 5_565 4_665
P2 Eu1 Al 92.21(4) 4_665 4_665
Al Eu1 Al 146.20(5) . 4_665
P1 Eu1 Al 140.662(17) 2_655 4_665
P1 Eu1 Al 140.661(17) 3_665 4_665
Na Eu1 Al 90.14(3) 2_655 4_665
Na Eu1 Al 90.14(3) 3_665 4_665
P2 Eu1 Al 103.17(3) 1_556 4_665
P1 Eu1 Eu1 55.391(13) 6 4_665
P1 Eu1 Eu1 55.391(13) 5_565 4_665
P2 Eu1 Eu1 144.17(2) 4_665 4_665
Al Eu1 Eu1 94.24(3) . 4_665
P1 Eu1 Eu1 111.643(15) 2_655 4_665
P1 Eu1 Eu1 111.643(15) 3_665 4_665
Na Eu1 Eu1 63.28(3) 2_655 4_665
Na Eu1 Eu1 63.28(3) 3_665 4_665
P2 Eu1 Eu1 51.21(3) 1_556 4_665
Al Eu1 Eu1 51.96(2) 4_665 4_665
P1 Eu1 Na1 55.391(13) 6 4_665
P1 Eu1 Na1 55.391(13) 5_565 4_665
P2 Eu1 Na1 144.17(2) 4_665 4_665
Al Eu1 Na1 94.24(3) . 4_665
P1 Eu1 Na1 111.643(15) 2_655 4_665
P1 Eu1 Na1 111.643(15) 3_665 4_665
Na Eu1 Na1 63.28(3) 2_655 4_665
Na Eu1 Na1 63.28(3) 3_665 4_665
P2 Eu1 Na1 51.21(3) 1_556 4_665
Al Eu1 Na1 51.96(2) 4_665 4_665
Eu1 Eu1 Na1 0.0 4_665 4_665
P1 Al P1 111.35(5) . 2_655
P1 Al P1 111.35(5) . 3_665
P1 Al P1 111.34(5) 2_655 3_665
P1 Al P2 107.53(5) . 1_556
P1 Al P2 107.52(5) 2_655 1_556
P1 Al P2 107.52(5) 3_665 1_556
P1 Al Na1 68.057(11) . 3_665
P1 Al Na1 68.059(11) 2_655 3_665
P1 Al Na1 178.70(8) 3_665 3_665
P2 Al Na1 73.78(3) 1_556 3_665
P1 Al Eu1 68.057(11) . 3_665
P1 Al Eu1 68.059(11) 2_655 3_665
P1 Al Eu1 178.70(8) 3_665 3_665
P2 Al Eu1 73.78(3) 1_556 3_665
Na1 Al Eu1 0.000(3) 3_665 3_665
P1 Al Eu1 68.057(11) . 2_655
P1 Al Eu1 178.70(8) 2_655 2_655
P1 Al Eu1 68.058(11) 3_665 2_655
P2 Al Eu1 73.78(3) 1_556 2_655
Na1 Al Eu1 112.51(3) 3_665 2_655
Eu1 Al Eu1 112.51(3) 3_665 2_655
P1 Al Na1 68.057(11) . 2_655
P1 Al Na1 178.70(8) 2_655 2_655
P1 Al Na1 68.058(11) 3_665 2_655
P2 Al Na1 73.78(3) 1_556 2_655
Na1 Al Na1 112.51(3) 3_665 2_655
Eu1 Al Na1 112.51(3) 3_665 2_655
Eu1 Al Na1 0.000(3) 2_655 2_655
P1 Al Eu1 178.70(8) . .
P1 Al Eu1 68.056(11) 2_655 .
P1 Al Eu1 68.056(11) 3_665 .
P2 Al Eu1 73.77(3) 1_556 .
Na1 Al Eu1 112.51(3) 3_665 .
Eu1 Al Eu1 112.51(3) 3_665 .
Eu1 Al Eu1 112.51(3) 2_655 .
Na1 Al Eu1 112.51(3) 2_655 .
P1 Al Eu1 57.52(3) . 6_654
P1 Al Eu1 57.52(3) 2_655 6_654
P1 Al Eu1 112.45(7) 3_665 6_654
P2 Al Eu1 140.02(2) 1_556 6_654
Na1 Al Eu1 66.247(14) 3_665 6_654
Eu1 Al Eu1 66.247(14) 3_665 6_654
Eu1 Al Eu1 121.50(3) 2_655 6_654
Na1 Al Eu1 121.50(3) 2_655 6_654
Eu1 Al Eu1 121.50(3) . 6_654
P1 Al Na1 57.52(3) . 6_654
P1 Al Na1 57.52(3) 2_655 6_654
P1 Al Na1 112.45(7) 3_665 6_654
P2 Al Na1 140.02(2) 1_556 6_654
Na1 Al Na1 66.247(14) 3_665 6_654
Eu1 Al Na1 66.247(14) 3_665 6_654
Eu1 Al Na1 121.50(3) 2_655 6_654
Na1 Al Na1 121.50(3) 2_655 6_654
Eu1 Al Na1 121.50(3) . 6_654
Eu1 Al Na1 0.000(6) 6_654 6_654
Al P1 Na 138.27(3) . 5_664
Al P1 Na 138.27(3) . 6_544
Na P1 Na 83.12(7) 5_664 6_544
Al P1 Na 89.89(6) . .
Na P1 Na 93.18(4) 5_664 .
Na P1 Na 93.18(4) 6_544 .
Al P1 Na1 81.00(4) . 6_654
Na P1 Na1 69.17(3) 5_664 6_654
Na P1 Na1 120.58(5) 6_544 6_654
Na P1 Na1 137.908(16) . 6_654
Al P1 Eu1 81.00(4) . 6_654
Na P1 Eu1 69.17(3) 5_664 6_654
Na P1 Eu1 120.58(5) 6_544 6_654
Na P1 Eu1 137.908(16) . 6_654
Na1 P1 Eu1 0.0 6_654 6_654
Al P1 Na1 81.00(4) . 5_554
Na P1 Na1 120.58(5) 5_664 5_554
Na P1 Na1 69.17(3) 6_544 5_554
Na P1 Na1 137.908(16) . 5_554
Na1 P1 Na1 81.31(2) 6_654 5_554
Eu1 P1 Na1 81.31(2) 6_654 5_554
Al P1 Eu1 81.00(4) . 5_554
Na P1 Eu1 120.58(5) 5_664 5_554
Na P1 Eu1 69.17(3) 6_544 5_554
Na P1 Eu1 137.908(16) . 5_554
Na1 P1 Eu1 81.31(2) 6_654 5_554
Eu1 P1 Eu1 81.31(2) 6_654 5_554
Na1 P1 Eu1 0.000(2) 5_554 5_554
Al P1 Eu1 67.90(3) . 3_665
Na P1 Eu1 75.64(4) 5_664 3_665
Na P1 Eu1 148.65(4) 6_544 3_665
Na P1 Eu1 65.72(2) . 3_665
Na1 P1 Eu1 72.830(9) 6_654 3_665
Eu1 P1 Eu1 72.830(9) 6_654 3_665
Na1 P1 Eu1 141.91(3) 5_554 3_665
Eu1 P1 Eu1 141.91(3) 5_554 3_665
Al P1 Na1 67.90(3) . 3_665
Na P1 Na1 75.64(4) 5_664 3_665
Na P1 Na1 148.65(4) 6_544 3_665
Na P1 Na1 65.72(2) . 3_665
Na1 P1 Na1 72.830(9) 6_654 3_665
Eu1 P1 Na1 72.830(9) 6_654 3_665
Na1 P1 Na1 141.91(3) 5_554 3_665
Eu1 P1 Na1 141.91(3) 5_554 3_665
Eu1 P1 Na1 0.0 3_665 3_665
Al P1 Eu1 67.90(3) . 2_655
Na P1 Eu1 148.65(4) 5_664 2_655
Na P1 Eu1 75.64(4) 6_544 2_655
Na P1 Eu1 65.72(2) . 2_655
Na1 P1 Eu1 141.91(3) 6_654 2_655
Eu1 P1 Eu1 141.91(3) 6_654 2_655
Na1 P1 Eu1 72.830(8) 5_554 2_655
Eu1 P1 Eu1 72.830(8) 5_554 2_655
Eu1 P1 Eu1 112.33(3) 3_665 2_655
Na1 P1 Eu1 112.33(3) 3_665 2_655
Al P1 Na1 67.90(3) . 2_655
Na P1 Na1 148.65(4) 5_664 2_655
Na P1 Na1 75.64(4) 6_544 2_655
Na P1 Na1 65.72(2) . 2_655
Na1 P1 Na1 141.91(3) 6_654 2_655
Eu1 P1 Na1 141.91(3) 6_654 2_655
Na1 P1 Na1 72.830(8) 5_554 2_655
Eu1 P1 Na1 72.830(8) 5_554 2_655
Eu1 P1 Na1 112.33(3) 3_665 2_655
Na1 P1 Na1 112.33(3) 3_665 2_655
Eu1 P1 Na1 0.000(7) 2_655 2_655
Al P2 Na1 132.19(2) 1_554 6_654
Al P2 Eu1 132.19(2) 1_554 6_654
Na1 P2 Eu1 0.000(7) 6_654 6_654
Al P2 Na1 132.19(2) 1_554 5_554
Na1 P2 Na1 79.84(4) 6_654 5_554
Eu1 P2 Na1 79.84(4) 6_654 5_554
Al P2 Eu1 132.19(2) 1_554 5_554
Na1 P2 Eu1 79.84(4) 6_654 5_554
Eu1 P2 Eu1 79.84(4) 6_654 5_554
Na1 P2 Eu1 0.000(7) 5_554 5_554
Al P2 Na1 132.18(2) 1_554 4_664
Na1 P2 Na1 79.83(4) 6_654 4_664
Eu1 P2 Na1 79.83(4) 6_654 4_664
Na1 P2 Na1 79.83(4) 5_554 4_664
Eu1 P2 Na1 79.83(4) 5_554 4_664
Al P2 Eu1 132.18(2) 1_554 4_664
Na1 P2 Eu1 79.83(4) 6_654 4_664
Eu1 P2 Eu1 79.83(4) 6_654 4_664
Na1 P2 Eu1 79.83(4) 5_554 4_664
Eu1 P2 Eu1 79.83(4) 5_554 4_664
Na1 P2 Eu1 0.0 4_664 4_664
Al P2 Na 84.23(4) 1_554 1_554
Na1 P2 Na 72.48(3) 6_654 1_554
Eu1 P2 Na 72.48(3) 6_654 1_554
Na1 P2 Na 72.48(3) 5_554 1_554
Eu1 P2 Na 72.48(3) 5_554 1_554
Na1 P2 Na 143.59(6) 4_664 1_554
Eu1 P2 Na 143.59(6) 4_664 1_554
Al P2 Na 84.23(4) 1_554 2_654
Na1 P2 Na 72.48(3) 6_654 2_654
Eu1 P2 Na 72.48(3) 6_654 2_654
Na1 P2 Na 143.59(6) 5_554 2_654
Eu1 P2 Na 143.59(6) 5_554 2_654
Na1 P2 Na 72.48(3) 4_664 2_654
Eu1 P2 Na 72.48(3) 4_664 2_654
Na P2 Na 119.002(15) 1_554 2_654
Al P2 Na 84.23(4) 1_554 3_664
Na1 P2 Na 143.58(6) 6_654 3_664
Eu1 P2 Na 143.58(6) 6_654 3_664
Na1 P2 Na 72.48(3) 5_554 3_664
Eu1 P2 Na 72.48(3) 5_554 3_664
Na1 P2 Na 72.48(3) 4_664 3_664
Eu1 P2 Na 72.48(3) 4_664 3_664
Na P2 Na 119.001(15) 1_554 3_664
Na P2 Na 119.000(15) 2_654 3_664
Al P2 Eu1 63.19(3) 1_554 3_664
Na1 P2 Eu1 68.999(5) 6_654 3_664
Eu1 P2 Eu1 68.999(5) 6_654 3_664
Na1 P2 Eu1 129.314(14) 5_554 3_664
Eu1 P2 Eu1 129.314(14) 5_554 3_664
Na1 P2 Eu1 129.314(14) 4_664 3_664
Eu1 P2 Eu1 129.314(14) 4_664 3_664
Na P2 Eu1 60.702(18) 1_554 3_664
Na P2 Eu1 60.703(18) 2_654 3_664
Na P2 Eu1 147.42(6) 3_664 3_664
Al P2 Na1 63.19(3) 1_554 3_664
Na1 P2 Na1 68.999(5) 6_654 3_664
Eu1 P2 Na1 68.999(5) 6_654 3_664
Na1 P2 Na1 129.314(14) 5_554 3_664
Eu1 P2 Na1 129.314(14) 5_554 3_664
Na1 P2 Na1 129.314(14) 4_664 3_664
Eu1 P2 Na1 129.314(14) 4_664 3_664
Na P2 Na1 60.702(18) 1_554 3_664
Na P2 Na1 60.703(18) 2_654 3_664
Na P2 Na1 147.42(6) 3_664 3_664
Eu1 P2 Na1 0.000(3) 3_664 3_664

loop_
_geom_bond_atom_site_label_1
_geom_bond_atom_site_label_2
_geom_bond_distance
_geom_bond_site_symmetry_2
Na P1 2.8640(9) 5_665
Na P1 2.8640(9) 6_545
Na P1 2.990(2) .
Na P2 3.2046(17) 1_556
Na Na1 3.3684(10) 3_665
Na Eu1 3.3684(10) 3_665
Na Eu1 3.3684(10) 2_655
Na Na1 3.3684(10) 2_655
Na Eu1 3.7337(16) 6_655
Na Na1 3.7337(16) 6_655
Na Eu1 3.7337(16) 5
Na Na1 3.7337(16) 5
Eu1 P1 3.0631(7) 6
Eu1 P1 3.0631(7) 5_565
Eu1 P2 3.1100(12) 4_665
Eu1 Al 3.2055(6) .
Eu1 P1 3.2090(5) 2_655
Eu1 P1 3.2090(5) 3_665
Eu1 Na 3.3684(10) 2_655
Eu1 Na 3.3684(10) 3_665
Eu1 P2 3.4485(8) 1_556
Eu1 Al 3.5866(15) 4_665
Eu1 Eu1 3.7252(3) 4_665
Eu1 Na1 3.7252(3) 4_665
Al P1 2.4051(10) .
Al P1 2.4051(10) 2_655
Al P1 2.4052(10) 3_665
Al P2 2.451(3) 1_556
Al Na1 3.2055(6) 3_665
Al Eu1 3.2055(6) 3_665
Al Eu1 3.2055(6) 2_655
Al Na1 3.2055(6) 2_655
Al Eu1 3.5866(15) 6_654
Al Na1 3.5866(15) 6_654
P1 Na 2.8640(9) 5_664
P1 Na 2.8640(9) 6_544
P1 Na1 3.0631(7) 6_654
P1 Eu1 3.0631(7) 6_654
P1 Na1 3.0632(7) 5_554
P1 Eu1 3.0632(7) 5_554
P1 Eu1 3.2090(5) 3_665
P1 Na1 3.2090(5) 3_665
P1 Eu1 3.2090(5) 2_655
P1 Na1 3.2090(5) 2_655
P2 Al 2.451(3) 1_554
P2 Na1 3.1099(12) 6_654
P2 Eu1 3.1099(12) 6_654
P2 Na1 3.1100(12) 5_554
P2 Eu1 3.1100(12) 5_554
P2 Na1 3.1100(12) 4_664
P2 Eu1 3.1100(12) 4_664
P2 Na 3.2045(17) 1_554
P2 Na 3.2046(17) 2_654
P2 Na 3.2046(17) 3_664
P2 Eu1 3.4485(8) 3_664
P2 Na1 3.4485(8) 3_664
